data_2233743
loop_
_publ_author_name
'Kahveci Ya\(gc\?i, Nermin'
'Dege, Necmi'
'G\"um\"u\,s, S\"umeyye'
'A\(gar, Erbil'
'Soylu, Mustafa Serkan'

_publ_section_title
;
 (<i>E</i>)-<i>N</i>-(1-Benzothiophen-3-ylmethylidene)-2,6-dimethylaniline
;
_journal_coeditor_code BT5806
_journal_issue 3
_journal_name_full 'Acta Crystallographica Section E'
_journal_page_first o623
_journal_page_last o624
_journal_paper_doi 10.1107/S1600536812004151
_journal_volume 68
_journal_year 2012
_chemical_formula_iupac 'C17 H15 N S'
_chemical_formula_moiety 'C17 H15 N S'
_chemical_formula_sum 'C17 H15 N S'
_chemical_formula_weight 265.36
_chemical_name_systematic
;
(<i>E</i>)-<i>N</i>-(1-Benzothiophen-3-ylmethylidene)-2,6-dimethylaniline
;
_space_group_IT_number 4
_symmetry_cell_setting monoclinic
_symmetry_space_group_name_Hall 'P 2yb'
_symmetry_space_group_name_H-M 'P 1 21 1'
_atom_sites_solution_hydrogens geom
_atom_sites_solution_primary direct
_atom_sites_solution_secondary difmap
_audit_creation_method SHELXL-97
_cell_angle_alpha 90.00
_cell_angle_beta 98.989(11)
_cell_angle_gamma 90.00
_cell_formula_units_Z 2
_cell_length_a 8.0446(10)
_cell_length_b 8.8031(9)
_cell_length_c 10.2809(10)
_cell_measurement_reflns_used 1387
_cell_measurement_temperature 296
_cell_measurement_theta_max 27.3374
_cell_measurement_theta_min 3.4471
_cell_volume 719.12(14)
_computing_cell_refinement 'CrysAlis PRO (Oxford Diffraction, 2007)'
_computing_data_collection 'CrysAlis PRO (Oxford Diffraction, 2007)'
_computing_data_reduction 'CrysAlis PRO (Oxford Diffraction, 2007)'
_computing_molecular_graphics 'OLEX2 (Dolomanov <i>et al.</i>, 2009) and ORTEP-3 for Windows (Farrugia, 1997)'
_computing_publication_material
;
OLEX2 (Dolomanov <i>et al.</i>, 2009), WinGX (Farrugia, 1999) and
PLATON (Spek, 2009)
;
_computing_structure_refinement 'SHELXL97 (Sheldrick, 2008)'
_computing_structure_solution 'WinGX (Farrugia, 1997) and SHELXS97 (Sheldrick, 2008)'
_diffrn_ambient_temperature 296
_diffrn_detector_area_resol_mean 16.0454
_diffrn_measured_fraction_theta_full 0.995
_diffrn_measured_fraction_theta_max 0.874
_diffrn_measurement_device_type 'Oxford Diffraction SuperNova (single source at offset) Eos'
_diffrn_measurement_method '\w scans'
_diffrn_radiation_monochromator mirror
_diffrn_radiation_source 'SuperNova (Mo) X-ray Source'
_diffrn_radiation_type MoK\a
_diffrn_radiation_wavelength 0.71073
_diffrn_reflns_av_R_equivalents 0.0212
_diffrn_reflns_av_sigmaI/netI 0.0370
_diffrn_reflns_limit_h_max 5
_diffrn_reflns_limit_h_min -10
_diffrn_reflns_limit_k_max 11
_diffrn_reflns_limit_k_min -5
_diffrn_reflns_limit_l_max 13
_diffrn_reflns_limit_l_min -10
_diffrn_reflns_number 2788
_diffrn_reflns_theta_full 25.00
_diffrn_reflns_theta_max 27.40
_diffrn_reflns_theta_min 3.45
_exptl_absorpt_coefficient_mu 0.210
_exptl_absorpt_correction_T_max 0.975
_exptl_absorpt_correction_T_min 0.965
_exptl_absorpt_correction_type multi-scan
_exptl_absorpt_process_details '(CrysAlis PRO; Oxford Diffraction, 2007)'
_exptl_crystal_colour brown
_exptl_crystal_density_diffrn 1.225
_exptl_crystal_density_method 'not measured'
_exptl_crystal_description prism
_exptl_crystal_F_000 280
_exptl_crystal_size_max 0.17
_exptl_crystal_size_mid 0.15
_exptl_crystal_size_min 0.12
_refine_diff_density_max 0.146
_refine_diff_density_min -0.229
_refine_ls_abs_structure_details 'Flack (1983), 497 Friedel pairs'
_refine_ls_abs_structure_Flack 0.10(11)
_refine_ls_extinction_method none
_refine_ls_goodness_of_fit_ref 1.047
_refine_ls_hydrogen_treatment constr
_refine_ls_matrix_type full
_refine_ls_number_parameters 174
_refine_ls_number_reflns 2024
_refine_ls_number_restraints 1
_refine_ls_restrained_S_all 1.046
_refine_ls_R_factor_all 0.0478
_refine_ls_R_factor_gt 0.0400
_refine_ls_shift/su_max 0.000
_refine_ls_shift/su_mean 0.000
_refine_ls_structure_factor_coef Fsqd
_refine_ls_weighting_details 'calc w=1/[\s^2^(Fo^2^)+(0.0397P)^2^+0.1075P] where P=(Fo^2^+2Fc^2^)/3'
_refine_ls_weighting_scheme calc
_refine_ls_wR_factor_gt 0.0921
_refine_ls_wR_factor_ref 0.1010
_reflns_number_gt 1722
_reflns_number_total 2024
_reflns_threshold_expression I>2\s(I)
_cod_data_source_file bt5806.cif
_cod_data_source_block I
_cod_original_sg_symbol_H-M 'P 21'
_cod_database_code 2233743
_cod_database_fobs_code 2233743

loop_
_symmetry_equiv_pos_as_xyz
'x, y, z'
'-x, y+1/2, -z'

loop_
_atom_site_type_symbol
_atom_site_label
_atom_site_fract_x
_atom_site_fract_y
_atom_site_fract_z
_atom_site_U_iso_or_equiv
_atom_site_adp_type
_atom_site_calc_flag
_atom_site_refinement_flags
_atom_site_occupancy
_atom_site_symmetry_multiplicity
S S1 0.82893(13) 0.27137(12) 0.24201(7) 0.0801(3) Uani d . 1 1
N N1 0.9883(3) 0.2484(3) 0.7306(2) 0.0511(6) Uani d . 1 1
C C10 1.0962(3) 0.1995(3) 0.8467(2) 0.0491(7) Uani d . 1 1
C C7 0.9176(4) 0.2495(4) 0.4948(2) 0.0565(7) Uani d . 1 1
C C6 0.7680(3) 0.3424(3) 0.4760(2) 0.0453(6) Uani d . 1 1
C C11 1.0246(4) 0.1127(4) 0.9370(3) 0.0567(8) Uani d . 1 1
C C5 0.6838(4) 0.4137(4) 0.5683(3) 0.0560(8) Uani d . 1 1
H H5 0.7222 0.4028 0.6579 0.067 Uiso calc R 1 1
C C2 0.5615(4) 0.4471(4) 0.2995(3) 0.0659(9) Uani d . 1 1
H H2 0.5210 0.4585 0.2103 0.079 Uiso calc R 1 1
C C13 1.2877(5) 0.1134(5) 1.0815(3) 0.0766(11) Uani d . 1 1
H H13 1.3528 0.0846 1.1605 0.092 Uiso calc R 1 1
C C15 1.2650(4) 0.2449(4) 0.8730(3) 0.0590(8) Uani d . 1 1
C C1 0.7043(4) 0.3622(3) 0.3416(3) 0.0551(8) Uani d . 1 1
C C9 1.0162(4) 0.2036(4) 0.6197(3) 0.0575(8) Uani d . 1 1
H H9 1.1054 0.1370 0.6173 0.069 Uiso calc R 1 1
C C14 1.3571(4) 0.2000(5) 0.9925(4) 0.0784(12) Uani d . 1 1
H H14 1.4692 0.2294 1.0129 0.094 Uiso calc R 1 1
C C3 0.4813(5) 0.5139(5) 0.3930(3) 0.0772(11) Uani d . 1 1
H H3 0.3835 0.5696 0.3671 0.093 Uiso calc R 1 1
C C12 1.1233(4) 0.0697(4) 1.0539(3) 0.0695(9) Uani d . 1 1
H H12 1.0771 0.0105 1.1141 0.083 Uiso calc R 1 1
C C4 0.5443(4) 0.4995(5) 0.5254(3) 0.0698(10) Uani d . 1 1
H H4 0.4904 0.5494 0.5869 0.084 Uiso calc R 1 1
C C8 0.9607(5) 0.2058(4) 0.3779(3) 0.0772(11) Uani d . 1 1
H H8 1.0539 0.1452 0.3720 0.093 Uiso calc R 1 1
C C17 0.8439(4) 0.0649(6) 0.9089(4) 0.0854(12) Uani d . 1 1
H H17A 0.7741 0.1528 0.8880 0.128 Uiso calc R 1 1
H H17B 0.8135 0.0155 0.9850 0.128 Uiso calc R 1 1
H H17C 0.8282 -0.0040 0.8357 0.128 Uiso calc R 1 1
C C16 1.3420(5) 0.3460(6) 0.7799(4) 0.0923(12) Uani d . 1 1
H H16A 1.3583 0.2888 0.7033 0.138 Uiso calc R 1 1
H H16C 1.4485 0.3834 0.8231 0.138 Uiso calc R 1 1
H H16B 1.2681 0.4300 0.7538 0.138 Uiso calc R 1 1

loop_
_atom_site_aniso_label
_atom_site_aniso_U_11
_atom_site_aniso_U_22
_atom_site_aniso_U_33
_atom_site_aniso_U_12
_atom_site_aniso_U_13
_atom_site_aniso_U_23
S1 0.1139(8) 0.0853(7) 0.0394(4) 0.0236(6) 0.0066(4) -0.0016(5)
N1 0.0541(12) 0.0557(15) 0.0416(11) 0.0048(12) 0.0016(10) 0.0060(12)
C10 0.0502(14) 0.0525(17) 0.0424(14) 0.0067(14) 0.0003(12) -0.0035(13)
C7 0.0698(18) 0.0563(19) 0.0427(13) 0.0091(16) 0.0063(13) 0.0045(15)
C6 0.0565(15) 0.0399(15) 0.0375(13) -0.0026(13) 0.0012(11) 0.0045(12)
C11 0.0616(17) 0.065(2) 0.0417(15) 0.0004(16) 0.0021(13) 0.0005(15)
C5 0.0612(18) 0.062(2) 0.0426(15) 0.0031(16) 0.0024(13) 0.0041(15)
C2 0.078(2) 0.065(2) 0.0483(16) 0.0040(18) -0.0110(16) 0.0069(16)
C13 0.073(2) 0.099(3) 0.0517(18) 0.025(2) -0.0101(17) 0.003(2)
C15 0.0512(16) 0.064(2) 0.0607(16) -0.0009(16) 0.0049(14) -0.0074(18)
C1 0.075(2) 0.0468(17) 0.0405(15) -0.0068(16) 0.0007(14) 0.0026(13)
C9 0.0655(18) 0.058(2) 0.0466(15) 0.0141(16) 0.0024(14) 0.0058(14)
C14 0.0481(16) 0.100(3) 0.082(2) 0.0119(19) -0.0083(17) -0.025(2)
C3 0.075(2) 0.085(3) 0.066(2) 0.020(2) -0.0052(18) 0.008(2)
C12 0.083(2) 0.074(2) 0.0495(18) 0.015(2) 0.0025(17) 0.0097(18)
C4 0.069(2) 0.081(3) 0.058(2) 0.0190(19) 0.0062(17) 0.0024(18)
C8 0.098(3) 0.081(3) 0.0517(18) 0.028(2) 0.0096(17) 0.0013(18)
C17 0.072(2) 0.114(3) 0.068(2) -0.025(2) 0.0046(19) 0.016(2)
C16 0.077(2) 0.099(3) 0.102(3) -0.019(2) 0.020(2) -0.005(2)

loop_
_atom_type_symbol
_atom_type_description
_atom_type_scat_dispersion_real
_atom_type_scat_dispersion_imag
_atom_type_scat_source
C C 0.0033 0.0016 'International Tables Vol C Tables 4.2.6.8 and 6.1.1.4'
H H 0.0000 0.0000 'International Tables Vol C Tables 4.2.6.8 and 6.1.1.4'
N N 0.0061 0.0033 'International Tables Vol C Tables 4.2.6.8 and 6.1.1.4'
S S 0.1246 0.1234 'International Tables Vol C Tables 4.2.6.8 and 6.1.1.4'

loop_
_geom_angle_atom_site_label_1
_geom_angle_atom_site_label_2
_geom_angle_atom_site_label_3
_geom_angle
C8 S1 C1 90.84(15)
C9 N1 C10 119.5(2)
C11 C10 C15 121.1(2)
C11 C10 N1 117.4(2)
C15 C10 N1 121.3(3)
C8 C7 C6 111.4(2)
C8 C7 C9 121.5(3)
C6 C7 C9 127.1(2)
C5 C6 C1 118.0(3)
C5 C6 C7 130.2(2)
C1 C6 C7 111.7(2)
C12 C11 C10 119.1(3)
C12 C11 C17 119.9(3)
C10 C11 C17 121.0(3)
C4 C5 C6 119.3(3)
C4 C5 H5 120.3
C6 C5 H5 120.3
C3 C2 C1 118.2(3)
C3 C2 H2 120.9
C1 C2 H2 120.9
C12 C13 C14 120.0(3)
C12 C13 H13 120.0
C14 C13 H13 120.0
C14 C15 C10 117.2(3)
C14 C15 C16 120.9(3)
C10 C15 C16 121.8(3)
C2 C1 C6 122.1(3)
C2 C1 S1 126.4(2)
C6 C1 S1 111.5(2)
N1 C9 C7 124.2(3)
N1 C9 H9 117.9
C7 C9 H9 117.9
C13 C14 C15 122.0(3)
C13 C14 H14 119.0
C15 C14 H14 119.0
C2 C3 C4 120.7(3)
C2 C3 H3 119.6
C4 C3 H3 119.6
C13 C12 C11 120.6(3)
C13 C12 H12 119.7
C11 C12 H12 119.7
C5 C4 C3 121.6(3)
C5 C4 H4 119.2
C3 C4 H4 119.2
C7 C8 S1 114.5(3)
C7 C8 H8 122.7
S1 C8 H8 122.7
C11 C17 H17A 109.5
C11 C17 H17B 109.5
H17A C17 H17B 109.5
C11 C17 H17C 109.5
H17A C17 H17C 109.5
H17B C17 H17C 109.5
C15 C16 H16A 109.5
C15 C16 H16C 109.5
H16A C16 H16C 109.5
C15 C16 H16B 109.5
H16A C16 H16B 109.5
H16C C16 H16B 109.5

loop_
_geom_bond_atom_site_label_1
_geom_bond_atom_site_label_2
_geom_bond_distance
S1 C8 1.717(3)
S1 C1 1.736(3)
N1 C9 1.260(3)
N1 C10 1.428(3)
C10 C11 1.395(4)
C10 C15 1.400(4)
C7 C8 1.357(4)
C7 C6 1.442(4)
C7 C9 1.456(4)
C6 C5 1.398(4)
C6 C1 1.407(3)
C11 C12 1.386(4)
C11 C17 1.497(4)
C5 C4 1.367(4)
C5 H5 0.9300
C2 C3 1.371(5)
C2 C1 1.382(4)
C2 H2 0.9300
C13 C12 1.363(5)
C13 C14 1.375(5)
C13 H13 0.9300
C15 C14 1.390(4)
C15 C16 1.509(5)
C9 H9 0.9300
C14 H14 0.9300
C3 C4 1.382(5)
C3 H3 0.9300
C12 H12 0.9300
C4 H4 0.9300
C8 H8 0.9300
C17 H17A 0.9600
C17 H17B 0.9600
C17 H17C 0.9600
C16 H16A 0.9600
C16 H16C 0.9600
C16 H16B 0.9600

loop_
_geom_hbond_atom_site_label_D
_geom_hbond_atom_site_label_H
_geom_hbond_atom_site_label_A
_geom_hbond_site_symmetry_A
_geom_hbond_distance_DH
_geom_hbond_distance_HA
_geom_hbond_distance_DA
_geom_hbond_angle_DHA
C9 H9 Cg2 2_546 0.93 2.95 3.872(4) 171

loop_
_geom_torsion_atom_site_label_1
_geom_torsion_atom_site_label_2
_geom_torsion_atom_site_label_3
_geom_torsion_atom_site_label_4
_geom_torsion
C9 N1 C10 C11 -117.4(3)
C9 N1 C10 C15 66.6(4)
C8 C7 C6 C5 -178.2(3)
C9 C7 C6 C5 1.9(6)
C8 C7 C6 C1 0.7(4)
C9 C7 C6 C1 -179.2(3)
C15 C10 C11 C12 -0.7(5)
N1 C10 C11 C12 -176.8(3)
C15 C10 C11 C17 179.7(3)
N1 C10 C11 C17 3.6(5)
C1 C6 C5 C4 -0.2(5)
C7 C6 C5 C4 178.7(3)
C11 C10 C15 C14 -0.1(5)
N1 C10 C15 C14 175.8(3)
C11 C10 C15 C16 -176.6(3)
N1 C10 C15 C16 -0.7(5)
C3 C2 C1 C6 0.3(5)
C3 C2 C1 S1 -178.4(3)
C5 C6 C1 C2 -1.0(4)
C7 C6 C1 C2 180.0(3)
C5 C6 C1 S1 177.9(2)
C7 C6 C1 S1 -1.2(3)
C8 S1 C1 C2 179.8(3)
C8 S1 C1 C6 1.0(2)
C10 N1 C9 C7 -178.1(3)
C8 C7 C9 N1 175.4(4)
C6 C7 C9 N1 -4.7(5)
C12 C13 C14 C15 -0.4(6)
C10 C15 C14 C13 0.6(5)
C16 C15 C14 C13 177.2(4)
C1 C2 C3 C4 1.5(6)
C14 C13 C12 C11 -0.5(6)
C10 C11 C12 C13 1.0(5)
C17 C11 C12 C13 -179.4(4)
C6 C5 C4 C3 2.0(6)
C2 C3 C4 C5 -2.7(6)
C6 C7 C8 S1 0.1(4)
C9 C7 C8 S1 180.0(3)
C1 S1 C8 C7 -0.7(3)

loop_
_cod_related_entry_id
_cod_related_entry_database
_cod_related_entry_code
1 ChemSpider 30657472
